data_1508486
loop_
_publ_author_name
'Jasinski, Jerry P.'
'Golen, James A.'
'Samshuddin, Seranthimata'
'Narayana, Badiadka'
'Yathirajan, Hemmige S.'

_publ_section_title
;
 Synthesis, Characterization and Crystal Structures of
 3,5-Bis(4-fluorophenyl)-4,5-dihydro-1H-pyrazole-1-carboxamide and
 3,5-Bis(4-fluorophenyl)-4,5-dihydro-1H-pyrazole-1-carbothioamide
;
_journal_issue 3
_journal_name_full Crystals
_journal_page_first 1108
_journal_page_last 1115
_journal_paper_doi 10.3390/cryst2031108
_journal_volume 2
_journal_year 2012
_chemical_formula_moiety 'C16 H13 F2 N3 S'
_chemical_formula_sum 'C16 H13 F2 N3 S'
_chemical_formula_weight 317.35
_chemical_name_systematic
; 
3,5-bis(4-fluorophenyl)-4,5-dihydro-1H-pyrazole-1-carbothioamide 
;
_space_group_IT_number 14
_symmetry_cell_setting monoclinic
_symmetry_space_group_name_Hall '-P 2ybc'
_symmetry_space_group_name_H-M 'P 1 21/c 1'
_atom_sites_solution_hydrogens geom
_atom_sites_solution_primary direct
_atom_sites_solution_secondary difmap
_audit_creation_method SHELXL-97
_cell_angle_alpha 90.00
_cell_angle_beta 107.007(18)
_cell_angle_gamma 90.00
_cell_formula_units_Z 4
_cell_length_a 14.339(2)
_cell_length_b 11.1478(17)
_cell_length_c 9.541(2)
_cell_measurement_reflns_used 2227
_cell_measurement_temperature 173(2)
_cell_measurement_theta_max 30.10
_cell_measurement_theta_min 2.97
_cell_volume 1458.4(5)
_computing_cell_refinement '<i>CrysAlisPRO</i> (Oxford Diffraction, 2010)'
_computing_data_collection '<i>CrysAlisPRO</i> (Oxford Diffraction, 2010)'
_computing_data_reduction '<i>CrysAlisRED</i> (Oxford Diffraction, 2010)'
_computing_molecular_graphics '<i>SHELXTL</i> (Bruker, 2000)'
_computing_publication_material '<i>SHELXTL</i> (Bruker, 2000)'
_computing_structure_refinement '<i>SHELXL97</i> (Sheldrick, 2008)'
_computing_structure_solution '<i>SHELXS97</i> (Sheldrick, 2008)'
_diffrn_ambient_temperature 173(2)
_diffrn_detector_area_resol_mean 16.1500
_diffrn_measured_fraction_theta_full 0.998
_diffrn_measured_fraction_theta_max 0.999
_diffrn_measurement_device_type 'Xcalibur, Eos, Gemini'
_diffrn_measurement_method '\w scans'
_diffrn_radiation_monochromator graphite
_diffrn_radiation_source 'Enhance (Mo) X-ray Source'
_diffrn_radiation_type MoK\a
_diffrn_radiation_wavelength 0.71073
_diffrn_reflns_av_R_equivalents 0.0331
_diffrn_reflns_av_sigmaI/netI 0.0313
_diffrn_reflns_limit_h_max 18
_diffrn_reflns_limit_h_min -18
_diffrn_reflns_limit_k_max 14
_diffrn_reflns_limit_k_min -14
_diffrn_reflns_limit_l_max 12
_diffrn_reflns_limit_l_min -11
_diffrn_reflns_number 13239
_diffrn_reflns_theta_full 25.00
_diffrn_reflns_theta_max 27.88
_diffrn_reflns_theta_min 2.97
_exptl_absorpt_coefficient_mu 0.243
_exptl_absorpt_correction_T_max 0.9714
_exptl_absorpt_correction_T_min 0.9530
_exptl_absorpt_correction_type multi-scan
_exptl_absorpt_process_details
;   
CrysAlisRED; Oxford Diffraction, 2010.
;
_exptl_crystal_colour colorless
_exptl_crystal_density_diffrn 1.445
_exptl_crystal_density_method 'not measured'
_exptl_crystal_description block
_exptl_crystal_F_000 656
_exptl_crystal_size_max 0.20
_exptl_crystal_size_mid 0.16
_exptl_crystal_size_min 0.12
_refine_diff_density_max 0.213
_refine_diff_density_min -0.216
_refine_diff_density_rms 0.040
_refine_ls_extinction_method none
_refine_ls_goodness_of_fit_ref 1.004
_refine_ls_hydrogen_treatment mixed
_refine_ls_matrix_type full
_refine_ls_number_parameters 205
_refine_ls_number_reflns 3483
_refine_ls_number_restraints 2
_refine_ls_restrained_S_all 1.004
_refine_ls_R_factor_all 0.0575
_refine_ls_R_factor_gt 0.0413
_refine_ls_shift/su_max 0.001
_refine_ls_shift/su_mean 0.000
_refine_ls_structure_factor_coef Fsqd
_refine_ls_weighting_details 'calc w=1/[\s^2^(Fo^2^)+(0.0479P)^2^+0.3153P] where P=(Fo^2^+2Fc^2^)/3'
_refine_ls_weighting_scheme calc
_refine_ls_wR_factor_gt 0.0959
_refine_ls_wR_factor_ref 0.1047
_reflns_number_gt 2740
_reflns_number_total 3483
_reflns_threshold_expression >2sigma(I)
_cod_data_source_file C16H13F2N3S_P21_c_CSD-888534-YBN-27-jpj_crystals-02-01108-s001_DC219.cif
_cod_data_source_block ybn-27_chateigner_1508486
_cod_original_cell_volume 1458.5(5)
_cod_original_sg_symbol_H-M 'P 21/c'
_cod_database_code 1508486

loop_
_symmetry_equiv_pos_as_xyz
'x, y, z'
'-x, y+1/2, -z+1/2'
'-x, -y, -z'
'x, -y-1/2, z-1/2'

loop_
_atom_site_label
_atom_site_type_symbol
_atom_site_fract_x
_atom_site_fract_y
_atom_site_fract_z
_atom_site_U_iso_or_equiv
_atom_site_adp_type
_atom_site_occupancy
_atom_site_symmetry_multiplicity
_atom_site_calc_flag
_atom_site_refinement_flags
S1 S 0.51060(3) 0.66711(4) 0.65851(5) 0.04156(14) Uani 1 1 d .
F1 F -0.04833(10) 0.16584(14) 0.00948(18) 0.1003(6) Uani 1 1 d .
F2 F 0.22012(9) 0.64379(10) 1.08099(12) 0.0582(3) Uani 1 1 d .
N1 N 0.39561(12) 0.67846(14) 0.38476(17) 0.0417(3) Uani 1 1 d D
H1NB H 0.3459(12) 0.6566(17) 0.3128(19) 0.050 Uiso 1 1 d D
H1NA H 0.4305(13) 0.7369(15) 0.375(2) 0.050 Uiso 1 1 d D
N2 N 0.35919(9) 0.53126(12) 0.52351(13) 0.0328(3) Uani 1 1 d .
N3 N 0.28293(9) 0.49800(12) 0.40180(14) 0.0340(3) Uani 1 1 d .
C1 C 0.41703(11) 0.62460(14) 0.51483(17) 0.0308(3) Uani 1 1 d .
C2 C 0.37068(11) 0.44932(14) 0.64896(16) 0.0319(3) Uani 1 1 d .
H2A H 0.4393 0.4269 0.6911 0.038 Uiso 1 1 calc R
C3 C 0.31063(12) 0.34130(14) 0.57149(17) 0.0362(4) Uani 1 1 d .
H3B H 0.3525 0.2769 0.5574 0.043 Uiso 1 1 calc R
H3C H 0.2682 0.3111 0.6262 0.043 Uiso 1 1 calc R
C4 C 0.25286(11) 0.39431(14) 0.42772(17) 0.0329(3) Uani 1 1 d .
C5 C 0.17158(11) 0.33484(15) 0.31996(18) 0.0356(4) Uani 1 1 d .
C6 C 0.15280(12) 0.21414(17) 0.3322(2) 0.0478(4) Uani 1 1 d .
H6A H 0.1908 0.1709 0.4118 0.057 Uiso 1 1 calc R
C7 C 0.07852(14) 0.15661(18) 0.2281(3) 0.0611(6) Uani 1 1 d .
H7A H 0.0665 0.0753 0.2365 0.073 Uiso 1 1 calc R
C8 C 0.02355(13) 0.2219(2) 0.1135(3) 0.0604(6) Uani 1 1 d .
C9 C 0.03751(16) 0.3413(2) 0.0981(2) 0.0648(6) Uani 1 1 d .
H9A H -0.0025 0.3839 0.0196 0.078 Uiso 1 1 calc R
C10 C 0.11232(13) 0.39799(19) 0.2015(2) 0.0521(5) Uani 1 1 d .
H10A H 0.1232 0.4794 0.1918 0.063 Uiso 1 1 calc R
C11 C 0.33098(10) 0.50465(13) 0.76447(16) 0.0295(3) Uani 1 1 d .
C12 C 0.25125(11) 0.58086(15) 0.72676(17) 0.0360(4) Uani 1 1 d .
H12A H 0.2229 0.6009 0.6289 0.043 Uiso 1 1 calc R
C13 C 0.21317(12) 0.62756(16) 0.83277(19) 0.0407(4) Uani 1 1 d .
H13A H 0.1597 0.6788 0.8076 0.049 Uiso 1 1 calc R
C14 C 0.25653(12) 0.59614(15) 0.97586(18) 0.0388(4) Uani 1 1 d .
C15 C 0.33508(13) 0.52117(16) 1.01848(18) 0.0414(4) Uani 1 1 d .
H15A H 0.3628 0.5015 1.1166 0.050 Uiso 1 1 calc R
C16 C 0.37207(12) 0.47534(14) 0.91064(17) 0.0361(4) Uani 1 1 d .
H16A H 0.4255 0.4240 0.9369 0.043 Uiso 1 1 calc R

loop_
_atom_site_aniso_label
_atom_site_aniso_U_11
_atom_site_aniso_U_22
_atom_site_aniso_U_33
_atom_site_aniso_U_23
_atom_site_aniso_U_13
_atom_site_aniso_U_12
S1 0.0373(2) 0.0438(3) 0.0413(3) -0.00533(18) 0.00787(18) -0.00559(18)
F1 0.0615(9) 0.0904(11) 0.1171(13) -0.0320(9) -0.0236(8) -0.0184(7)
F2 0.0773(8) 0.0622(7) 0.0429(6) -0.0080(5) 0.0296(6) 0.0094(6)
N1 0.0486(9) 0.0400(8) 0.0365(8) 0.0056(6) 0.0125(6) -0.0078(7)
N2 0.0359(7) 0.0374(7) 0.0241(6) 0.0016(5) 0.0070(5) -0.0049(5)
N3 0.0329(7) 0.0413(8) 0.0268(7) 0.0000(5) 0.0073(5) -0.0024(6)
C1 0.0337(7) 0.0297(8) 0.0325(8) -0.0026(6) 0.0150(6) 0.0033(6)
C2 0.0327(7) 0.0341(8) 0.0280(8) 0.0033(6) 0.0075(6) 0.0025(6)
C3 0.0448(9) 0.0330(8) 0.0309(8) 0.0000(6) 0.0111(7) 0.0005(7)
C4 0.0331(7) 0.0370(9) 0.0303(8) -0.0015(6) 0.0117(6) -0.0003(6)
C5 0.0308(8) 0.0402(9) 0.0372(9) -0.0040(7) 0.0119(7) -0.0013(7)
C6 0.0377(9) 0.0426(10) 0.0588(12) 0.0009(9) 0.0073(8) 0.0012(8)
C7 0.0427(10) 0.0420(11) 0.0924(17) -0.0113(11) 0.0103(11) -0.0068(8)
C8 0.0348(9) 0.0650(14) 0.0712(14) -0.0212(11) -0.0005(9) -0.0069(9)
C9 0.0513(12) 0.0693(15) 0.0583(13) 0.0031(11) -0.0082(10) -0.0034(10)
C10 0.0486(10) 0.0491(11) 0.0489(11) 0.0027(9) -0.0011(9) -0.0066(8)
C11 0.0308(7) 0.0310(8) 0.0251(7) 0.0006(6) 0.0059(6) -0.0022(6)
C12 0.0373(8) 0.0413(9) 0.0269(8) 0.0039(7) 0.0055(6) 0.0056(7)
C13 0.0393(8) 0.0420(10) 0.0408(10) 0.0015(7) 0.0116(7) 0.0076(7)
C14 0.0484(9) 0.0376(9) 0.0334(9) -0.0058(7) 0.0165(7) -0.0026(7)
C15 0.0532(10) 0.0430(10) 0.0245(8) 0.0021(7) 0.0060(7) 0.0001(8)
C16 0.0366(8) 0.0366(9) 0.0310(8) 0.0037(7) 0.0034(6) 0.0037(7)

loop_
_atom_type_symbol
_atom_type_description
_atom_type_scat_dispersion_real
_atom_type_scat_dispersion_imag
_atom_type_scat_source
C C 0.0033 0.0016 'International Tables Vol C Tables 4.2.6.8 and 6.1.1.4'
H H 0.0000 0.0000 'International Tables Vol C Tables 4.2.6.8 and 6.1.1.4'
N N 0.0061 0.0033 'International Tables Vol C Tables 4.2.6.8 and 6.1.1.4'
F F 0.0171 0.0103 'International Tables Vol C Tables 4.2.6.8 and 6.1.1.4'
S S 0.1246 0.1234 'International Tables Vol C Tables 4.2.6.8 and 6.1.1.4'

loop_
_geom_angle_atom_site_label_1
_geom_angle_atom_site_label_2
_geom_angle_atom_site_label_3
_geom_angle
C1 N1 H1NB 121.6(13)
C1 N1 H1NA 117.9(14)
H1NB N1 H1NA 120.4(19)
C1 N2 N3 120.10(12)
C1 N2 C2 127.06(13)
N3 N2 C2 112.68(12)
C4 N3 N2 107.78(13)
N1 C1 N2 115.28(14)
N1 C1 S1 122.98(13)
N2 C1 S1 121.73(12)
N2 C2 C11 111.23(13)
N2 C2 C3 100.42(12)
C11 C2 C3 113.11(12)
N2 C2 H2A 110.6
C11 C2 H2A 110.6
C3 C2 H2A 110.6
C4 C3 C2 102.28(13)
C4 C3 H3B 111.3
C2 C3 H3B 111.3
C4 C3 H3C 111.3
C2 C3 H3C 111.3
H3B C3 H3C 109.2
N3 C4 C5 120.98(14)
N3 C4 C3 113.85(14)
C5 C4 C3 125.12(14)
C6 C5 C10 118.24(16)
C6 C5 C4 120.95(15)
C10 C5 C4 120.80(16)
C7 C6 C5 121.22(18)
C7 C6 H6A 119.4
C5 C6 H6A 119.4
C8 C7 C6 118.26(19)
C8 C7 H7A 120.9
C6 C7 H7A 120.9
F1 C8 C7 118.7(2)
F1 C8 C9 118.4(2)
C7 C8 C9 122.85(18)
C8 C9 C10 118.6(2)
C8 C9 H9A 120.7
C10 C9 H9A 120.7
C9 C10 C5 120.79(19)
C9 C10 H10A 119.6
C5 C10 H10A 119.6
C12 C11 C16 118.82(14)
C12 C11 C2 121.27(13)
C16 C11 C2 119.85(14)
C11 C12 C13 120.87(15)
C11 C12 H12A 119.6
C13 C12 H12A 119.6
C14 C13 C12 118.11(15)
C14 C13 H13A 120.9
C12 C13 H13A 120.9
F2 C14 C15 118.57(15)
F2 C14 C13 118.21(15)
C15 C14 C13 123.21(16)
C14 C15 C16 117.78(15)
C14 C15 H15A 121.1
C16 C15 H15A 121.1
C15 C16 C11 121.21(15)
C15 C16 H16A 119.4
C11 C16 H16A 119.4

loop_
_geom_bond_atom_site_label_1
_geom_bond_atom_site_label_2
_geom_bond_distance
S1 C1 1.6818(16)
F1 C8 1.356(2)
F2 C14 1.3665(19)
N1 C1 1.331(2)
N1 H1NB 0.868(15)
N1 H1NA 0.843(15)
N2 C1 1.3482(19)
N2 N3 1.3924(17)
N2 C2 1.4761(19)
N3 C4 1.283(2)
C2 C11 1.512(2)
C2 C3 1.538(2)
C2 H2A 0.9800
C3 C4 1.501(2)
C3 H3B 0.9700
C3 H3C 0.9700
C4 C5 1.468(2)
C5 C6 1.384(2)
C5 C10 1.391(2)
C6 C7 1.383(3)
C6 H6A 0.9300
C7 C8 1.358(3)
C7 H7A 0.9300
C8 C9 1.361(3)
C9 C10 1.380(3)
C9 H9A 0.9300
C10 H10A 0.9300
C11 C12 1.385(2)
C11 C16 1.385(2)
C12 C13 1.384(2)
C12 H12A 0.9300
C13 C14 1.370(2)
C13 H13A 0.9300
C14 C15 1.366(2)
C15 C16 1.386(2)
C15 H15A 0.9300
C16 H16A 0.9300

loop_
_geom_hbond_atom_site_label_D
_geom_hbond_atom_site_label_H
_geom_hbond_atom_site_label_A
_geom_hbond_distance_DH
_geom_hbond_distance_HA
_geom_hbond_distance_DA
_geom_hbond_angle_DHA
_geom_hbond_site_symmetry_A
N1 H1NB F2 0.868(15) 2.414(15) 3.258(2) 164.2(17) 1_554
N1 H1NA S1 0.843(15) 2.850(17) 3.5249(16) 138.4(17) 4_575

loop_
_geom_torsion_atom_site_label_1
_geom_torsion_atom_site_label_2
_geom_torsion_atom_site_label_3
_geom_torsion_atom_site_label_4
_geom_torsion
C1 N2 N3 C4 166.66(13)
C2 N2 N3 C4 -9.05(17)
N3 N2 C1 N1 -0.5(2)
C2 N2 C1 N1 174.56(14)
N3 N2 C1 S1 -179.41(10)
C2 N2 C1 S1 -4.4(2)
C1 N2 C2 C11 80.82(18)
N3 N2 C2 C11 -103.83(14)
C1 N2 C2 C3 -159.22(15)
N3 N2 C2 C3 16.13(16)
N2 C2 C3 C4 -15.92(14)
C11 C2 C3 C4 102.69(14)
N2 N3 C4 C5 179.36(13)
N2 N3 C4 C3 -3.03(18)
C2 C3 C4 N3 12.85(18)
C2 C3 C4 C5 -169.65(14)
N3 C4 C5 C6 165.65(16)
C3 C4 C5 C6 -11.7(2)
N3 C4 C5 C10 -13.3(2)
C3 C4 C5 C10 169.35(16)
C10 C5 C6 C7 1.3(3)
C4 C5 C6 C7 -177.64(17)
C5 C6 C7 C8 -0.5(3)
C6 C7 C8 F1 178.82(19)
C6 C7 C8 C9 -1.1(4)
F1 C8 C9 C10 -178.2(2)
C7 C8 C9 C10 1.7(4)
C8 C9 C10 C5 -0.8(3)
C6 C5 C10 C9 -0.7(3)
C4 C5 C10 C9 178.29(18)
N2 C2 C11 C12 33.26(19)
C3 C2 C11 C12 -78.87(18)
N2 C2 C11 C16 -149.41(14)
C3 C2 C11 C16 98.46(16)
C16 C11 C12 C13 0.2(2)
C2 C11 C12 C13 177.58(15)
C11 C12 C13 C14 -0.1(3)
C12 C13 C14 F2 178.88(15)
C12 C13 C14 C15 -0.1(3)
F2 C14 C15 C16 -178.91(15)
C13 C14 C15 C16 0.1(3)
C14 C15 C16 C11 0.1(2)
C12 C11 C16 C15 -0.3(2)
C2 C11 C16 C15 -177.65(15)

loop_
_cod_related_entry_id
_cod_related_entry_database
_cod_related_entry_code
1 ChemSpider 10245798
